data_4077786
loop_
_publ_author_name
'Doherty, Simon'
'Hogarth, Graeme'
'Waugh, Mark'
'Scanlan, Tom H.'
'Clegg, William'
'Elsegood, Mark R. J.'

_publ_section_title
;
 Regioselective Addition oftert-BuN&#x22EE;C to the \a Carbon Atom of the
 Allenyl Ligand in
 [Fe2(CO)6(\m-PPh2){\m-\h1:\h2\a,\b-(H)C\aC\bC\gH2}]:&#x00A0; Formation of
 [Fe2(CO)6(\m-PPh2){\m-\h1:\h1-(tert-BuN&#x22EE;C)CCCH3}] and
 [Fe2(CO)6(\m-PPh2)(\m-\h1:\h2-{tert-BuNHC(O)CH2}CCH2)] via Competitive
 1,3-Hydrogen Migration and Hydrolysis of the Reactive Allene-Bridged
 Intermediate [Fe2(CO)6(\m-PPh2){\m-\h1:\h1-(tert-BuNC)HCCCH2}]
;
_journal_issue 16
_journal_name_full Organometallics
_journal_page_first 3178
_journal_paper_doi 10.1021/om9901630
_journal_volume 18
_journal_year 1999
_chemical_formula_sum 'C25 H24 Fe2 N O6 P'
_chemical_formula_weight 577.12
_chemical_name_systematic
;
 ?
;
_space_group_IT_number 2
_symmetry_cell_setting triclinic
_symmetry_space_group_name_Hall '-P 1'
_symmetry_space_group_name_H-M 'P -1'
_atom_sites_solution_hydrogens 'geom except H1A&B coords freely refined'
_atom_sites_solution_primary heavy
_atom_sites_solution_secondary difmap
_audit_creation_method SHELXL-97
_cell_angle_alpha 91.276(2)
_cell_angle_beta 99.797(2)
_cell_angle_gamma 103.431(2)
_cell_formula_units_Z 2
_cell_length_a 8.5433(5)
_cell_length_b 11.6773(7)
_cell_length_c 13.4130(7)
_cell_measurement_reflns_used 8255
_cell_measurement_temperature 160(2)
_cell_measurement_theta_max 28.69
_cell_measurement_theta_min 2.29
_cell_volume 1279.87(13)
_computing_cell_refinement 'local programs'
_computing_data_collection 'Bruker SMART'
_computing_data_reduction 'Bruker SAINT'
_computing_molecular_graphics 'Bruker SHELXTL'
_computing_publication_material 'SHELXTL and local programs'
_computing_structure_refinement 'Bruker SHELXTL'
_computing_structure_solution 'Bruker SHELXTL'
_diffrn_ambient_temperature 160(2)
_diffrn_measurement_device_type 'Bruker SMART CCD diffractometer'
_diffrn_measurement_method '\w rotation with narrow frames'
_diffrn_radiation_monochromator graphite
_diffrn_radiation_source 'fine-focus sealed tube'
_diffrn_radiation_type MoK\a
_diffrn_radiation_wavelength 0.71073
_diffrn_reflns_av_R_equivalents 0.0156
_diffrn_reflns_av_sigmaI/netI 0.0264
_diffrn_reflns_limit_h_max 11
_diffrn_reflns_limit_h_min -10
_diffrn_reflns_limit_k_max 14
_diffrn_reflns_limit_k_min -15
_diffrn_reflns_limit_l_max 18
_diffrn_reflns_limit_l_min -17
_diffrn_reflns_number 9461
_diffrn_reflns_theta_max 28.84
_diffrn_reflns_theta_min 1.54
_diffrn_standards_decay_% 0
_diffrn_standards_number 0
_exptl_absorpt_coefficient_mu 1.236
_exptl_absorpt_correction_T_max 0.862
_exptl_absorpt_correction_T_min 0.686
_exptl_absorpt_correction_type empirical
_exptl_crystal_colour red
_exptl_crystal_density_diffrn 1.498
_exptl_crystal_density_method 'not measured'
_exptl_crystal_description block
_exptl_crystal_F_000 592
_exptl_crystal_size_max 0.54
_exptl_crystal_size_mid 0.39
_exptl_crystal_size_min 0.28
_refine_diff_density_max 0.540
_refine_diff_density_min -0.370
_refine_diff_density_rms 0.065
_refine_ls_extinction_method none
_refine_ls_goodness_of_fit_ref 1.055
_refine_ls_hydrogen_treatment mixed
_refine_ls_matrix_type full
_refine_ls_number_parameters 325
_refine_ls_number_reflns 5695
_refine_ls_number_restraints 0
_refine_ls_restrained_S_all 1.055
_refine_ls_R_factor_all 0.0330
_refine_ls_R_factor_gt 0.0298
_refine_ls_shift/su_max 0.001
_refine_ls_shift/su_mean 0.000
_refine_ls_structure_factor_coef Fsqd
_refine_ls_weighting_details 'w=1/[\s^2^(Fo^2^)+(0.0435P)^2^+0.6001P] where P=(Fo^2^+2Fc^2^)/3'
_refine_ls_weighting_scheme calc
_refine_ls_wR_factor_gt 0.0775
_refine_ls_wR_factor_ref 0.0804
_reflns_number_gt 5265
_reflns_number_total 5695
_reflns_threshold_expression >2sigma(I)
_cod_data_source_file om9901630.cif
_cod_data_source_block 5
_cod_depositor_comments
;
The following automatic conversions were performed:

'_refine_ls_weighting_scheme' value 'calc
w=1/[\s^2^(Fo^2^)+(0.0435P)^2^+0.6001P] where P=(Fo^2^+2Fc^2^)/3' was
changed to 'calc'. New tag '_refine_ls_weighting_details' was
created. The value of the new tag was set to
'w=1/[\s^2^(Fo^2^)+(0.0435P)^2^+0.6001P] where P=(Fo^2^+2Fc^2^)/3'.

Automatic conversion script
Id: cif_fix_values 3143 2015-03-26 13:38:13Z robertas 
;
_cod_original_sg_symbol_H-M P-1
_cod_database_code 4077786

loop_
_symmetry_equiv_pos_as_xyz
'x, y, z'
'-x, -y, -z'

loop_
_atom_site_label
_atom_site_type_symbol
_atom_site_fract_x
_atom_site_fract_y
_atom_site_fract_z
_atom_site_U_iso_or_equiv
_atom_site_adp_type
_atom_site_occupancy
_atom_site_calc_flag
_atom_site_refinement_flags
Fe1 Fe 0.69206(3) 0.88952(2) 0.838326(17) 0.01724(7) Uani 1 d .
Fe2 Fe 0.51372(3) 0.89512(2) 0.660101(17) 0.01947(7) Uani 1 d .
C1 C 0.3281(2) 0.82394(15) 0.74905(12) 0.0204(3) Uani 1 d .
H1A H 0.229(3) 0.8505(18) 0.7311(16) 0.024 Uiso 1 d .
H1B H 0.315(3) 0.7396(19) 0.7411(15) 0.024 Uiso 1 d .
C2 C 0.46362(19) 0.89835(14) 0.80994(11) 0.0176(3) Uani 1 d .
C3 C 0.44017(19) 1.01151(14) 0.85759(12) 0.0185(3) Uani 1 d .
H3A H 0.3627 1.0444 0.8099 0.022 Uiso 1 calc R
H3B H 0.3946 0.9947 0.9203 0.022 Uiso 1 calc R
C4 C 0.6028(2) 1.09826(15) 0.88180(12) 0.0192(3) Uani 1 d .
O1 O 0.72929(14) 1.05955(11) 0.89008(9) 0.0231(2) Uani 1 d .
N1 N 0.61165(17) 1.21283(12) 0.89378(11) 0.0215(3) Uani 1 d .
H1 H 0.5187 1.2346 0.8874 0.026 Uiso 1 calc R
C5 C 0.7649(2) 1.30739(15) 0.91709(14) 0.0251(4) Uani 1 d .
C6 C 0.8629(3) 1.29021(19) 1.01993(17) 0.0380(5) Uani 1 d .
H6A H 0.7953 1.2892 1.0722 0.057 Uiso 1 calc R
H6B H 0.9609 1.3552 1.0367 0.057 Uiso 1 calc R
H6C H 0.8953 1.2152 1.0167 0.057 Uiso 1 calc R
C7 C 0.8642(3) 1.3071(2) 0.83212(18) 0.0399(5) Uani 1 d .
H7A H 0.9015 1.2340 0.8310 0.060 Uiso 1 calc R
H7B H 0.9591 1.3748 0.8441 0.060 Uiso 1 calc R
H7C H 0.7954 1.3125 0.7668 0.060 Uiso 1 calc R
C8 C 0.7099(3) 1.42215(17) 0.92048(17) 0.0352(4) Uani 1 d .
H8A H 0.6503 1.4329 0.8535 0.053 Uiso 1 calc R
H8B H 0.8058 1.4883 0.9395 0.053 Uiso 1 calc R
H8C H 0.6381 1.4191 0.9706 0.053 Uiso 1 calc R
C9 C 0.6989(2) 0.81213(16) 0.94803(13) 0.0233(3) Uani 1 d .
O9 O 0.70065(18) 0.75664(14) 1.01844(10) 0.0364(3) Uani 1 d .
C10 C 0.9100(2) 0.92196(16) 0.83674(13) 0.0246(3) Uani 1 d .
O10 O 1.04766(17) 0.94703(14) 0.83850(13) 0.0413(4) Uani 1 d .
C11 C 0.4035(2) 1.00674(18) 0.63005(13) 0.0285(4) Uani 1 d .
O11 O 0.3280(2) 1.07495(15) 0.61094(12) 0.0440(4) Uani 1 d .
C12 C 0.7028(2) 0.99145(17) 0.64586(13) 0.0267(4) Uani 1 d .
O12 O 0.81782(18) 1.05877(14) 0.63284(12) 0.0391(3) Uani 1 d .
C13 C 0.4343(2) 0.80704(17) 0.54403(13) 0.0272(4) Uani 1 d .
O13 O 0.3858(2) 0.74824(15) 0.47061(11) 0.0411(4) Uani 1 d .
P1 P 0.63339(5) 0.74994(4) 0.72048(3) 0.01921(10) Uani 1 d .
C14 C 0.7941(2) 0.71137(15) 0.66178(12) 0.0215(3) Uani 1 d .
C15 C 0.8621(2) 0.61910(17) 0.69833(15) 0.0304(4) Uani 1 d .
H15 H 0.8266 0.5791 0.7544 0.037 Uiso 1 calc R
C16 C 0.9808(2) 0.58531(18) 0.65354(17) 0.0344(4) Uani 1 d .
H16 H 1.0246 0.5215 0.6783 0.041 Uiso 1 calc R
C17 C 1.0354(2) 0.64400(18) 0.57330(15) 0.0320(4) Uani 1 d .
H17 H 1.1156 0.6201 0.5422 0.038 Uiso 1 calc R
C18 C 0.9736(2) 0.7372(2) 0.53837(15) 0.0335(4) Uani 1 d .
H18 H 1.0139 0.7792 0.4845 0.040 Uiso 1 calc R
C19 C 0.8520(2) 0.77046(18) 0.58155(13) 0.0276(4) Uani 1 d .
H19 H 0.8084 0.8339 0.5559 0.033 Uiso 1 calc R
C20 C 0.5017(2) 0.60360(15) 0.72760(13) 0.0226(3) Uani 1 d .
C21 C 0.4261(2) 0.57472(16) 0.81083(14) 0.0249(3) Uani 1 d .
H21 H 0.4449 0.6314 0.8662 0.030 Uiso 1 calc R
C22 C 0.3230(2) 0.46354(17) 0.81394(16) 0.0317(4) Uani 1 d .
H22 H 0.2713 0.4452 0.8709 0.038 Uiso 1 calc R
C23 C 0.2960(3) 0.38025(19) 0.73446(19) 0.0405(5) Uani 1 d .
H23 H 0.2252 0.3047 0.7364 0.049 Uiso 1 calc R
C24 C 0.3719(3) 0.4068(2) 0.6524(2) 0.0471(6) Uani 1 d .
H24 H 0.3553 0.3487 0.5984 0.057 Uiso 1 calc R
C25 C 0.4725(3) 0.5177(2) 0.64806(16) 0.0374(5) Uani 1 d .
H25 H 0.5222 0.5355 0.5903 0.045 Uiso 1 calc R

loop_
_atom_site_aniso_label
_atom_site_aniso_U_11
_atom_site_aniso_U_22
_atom_site_aniso_U_33
_atom_site_aniso_U_23
_atom_site_aniso_U_13
_atom_site_aniso_U_12
Fe1 0.01225(12) 0.02125(13) 0.01962(12) 0.00420(9) 0.00525(8) 0.00484(9)
Fe2 0.01709(13) 0.02546(13) 0.01823(12) 0.00507(9) 0.00605(9) 0.00746(10)
C1 0.0152(8) 0.0243(8) 0.0231(8) 0.0030(6) 0.0072(6) 0.0049(7)
C2 0.0155(7) 0.0219(8) 0.0172(7) 0.0050(6) 0.0072(6) 0.0048(6)
C3 0.0135(7) 0.0228(8) 0.0203(7) 0.0021(6) 0.0060(6) 0.0047(6)
C4 0.0165(8) 0.0234(8) 0.0186(7) 0.0034(6) 0.0053(6) 0.0050(6)
O1 0.0139(6) 0.0242(6) 0.0313(6) 0.0009(5) 0.0044(5) 0.0048(5)
N1 0.0140(7) 0.0213(7) 0.0297(7) 0.0031(6) 0.0056(5) 0.0039(5)
C5 0.0168(8) 0.0221(8) 0.0345(9) 0.0049(7) 0.0055(7) -0.0005(7)
C6 0.0303(11) 0.0321(10) 0.0425(11) 0.0037(8) -0.0068(9) -0.0012(8)
C7 0.0283(10) 0.0399(11) 0.0544(13) 0.0107(10) 0.0225(9) 0.0022(9)
C8 0.0317(11) 0.0225(9) 0.0498(12) 0.0060(8) 0.0096(9) 0.0017(8)
C9 0.0165(8) 0.0294(9) 0.0258(8) 0.0038(7) 0.0057(6) 0.0073(7)
O9 0.0363(8) 0.0475(9) 0.0302(7) 0.0189(6) 0.0113(6) 0.0144(7)
C10 0.0205(9) 0.0270(9) 0.0282(8) 0.0035(7) 0.0061(7) 0.0082(7)
O10 0.0168(7) 0.0506(9) 0.0573(10) 0.0031(7) 0.0113(6) 0.0065(6)
C11 0.0310(10) 0.0376(10) 0.0219(8) 0.0091(7) 0.0111(7) 0.0133(8)
O11 0.0550(10) 0.0554(10) 0.0378(8) 0.0212(7) 0.0175(7) 0.0376(8)
C12 0.0272(9) 0.0314(9) 0.0248(8) 0.0085(7) 0.0081(7) 0.0104(8)
O12 0.0317(8) 0.0413(8) 0.0434(8) 0.0154(7) 0.0146(6) 0.0005(7)
C13 0.0237(9) 0.0364(10) 0.0241(8) 0.0069(7) 0.0083(7) 0.0091(8)
O13 0.0413(9) 0.0506(9) 0.0274(7) -0.0046(6) 0.0057(6) 0.0043(7)
P1 0.0166(2) 0.0230(2) 0.02025(19) 0.00339(15) 0.00737(15) 0.00597(16)
C14 0.0176(8) 0.0252(8) 0.0225(8) -0.0004(6) 0.0059(6) 0.0055(7)
C15 0.0270(10) 0.0312(9) 0.0378(10) 0.0083(8) 0.0132(8) 0.0106(8)
C16 0.0256(10) 0.0306(10) 0.0508(12) -0.0004(8) 0.0114(9) 0.0115(8)
C17 0.0191(9) 0.0381(10) 0.0385(10) -0.0118(8) 0.0089(7) 0.0049(8)
C18 0.0249(9) 0.0493(12) 0.0278(9) 0.0002(8) 0.0125(7) 0.0069(9)
C19 0.0243(9) 0.0373(10) 0.0245(8) 0.0044(7) 0.0085(7) 0.0105(8)
C20 0.0164(8) 0.0224(8) 0.0294(8) 0.0019(6) 0.0060(6) 0.0040(6)
C21 0.0228(9) 0.0230(8) 0.0313(9) 0.0039(7) 0.0085(7) 0.0070(7)
C22 0.0239(9) 0.0281(9) 0.0447(11) 0.0083(8) 0.0119(8) 0.0045(8)
C23 0.0244(10) 0.0284(10) 0.0636(14) -0.0053(9) 0.0083(9) -0.0034(8)
C24 0.0373(12) 0.0397(12) 0.0573(14) -0.0225(11) 0.0112(10) -0.0045(10)
C25 0.0302(10) 0.0413(11) 0.0370(10) -0.0106(9) 0.0120(8) -0.0021(9)

loop_
_atom_type_symbol
_atom_type_description
_atom_type_scat_dispersion_real
_atom_type_scat_dispersion_imag
_atom_type_scat_source
C C 0.0033 0.0016 'International Tables Vol C Tables 4.2.6.8 and 6.1.1.4'
H H 0.0000 0.0000 'International Tables Vol C Tables 4.2.6.8 and 6.1.1.4'
N N 0.0061 0.0033 'International Tables Vol C Tables 4.2.6.8 and 6.1.1.4'
O O 0.0106 0.0060 'International Tables Vol C Tables 4.2.6.8 and 6.1.1.4'
P P 0.1023 0.0942 'International Tables Vol C Tables 4.2.6.8 and 6.1.1.4'
Fe Fe 0.3463 0.8444 'International Tables Vol C Tables 4.2.6.8 and 6.1.1.4'

loop_
_geom_angle_atom_site_label_1
_geom_angle_atom_site_label_2
_geom_angle_atom_site_label_3
_geom_angle
C9 Fe1 C10 96.50(8)
C9 Fe1 C2 101.82(7)
C10 Fe1 C2 160.66(7)
C9 Fe1 O1 103.97(7)
C10 Fe1 O1 86.58(7)
C2 Fe1 O1 83.04(6)
C9 Fe1 P1 102.33(6)
C10 Fe1 P1 93.76(6)
C2 Fe1 P1 88.40(5)
O1 Fe1 P1 153.48(4)
C9 Fe1 Fe2 142.70(6)
C10 Fe1 Fe2 113.34(6)
C2 Fe1 Fe2 53.06(4)
O1 Fe1 Fe2 99.81(4)
P1 Fe1 Fe2 55.827(14)
C12 Fe2 C13 107.39(8)
C12 Fe2 C11 92.23(9)
C13 Fe2 C11 96.35(9)
C12 Fe2 C2 114.15(7)
C13 Fe2 C2 137.71(7)
C11 Fe2 C2 89.78(7)
C12 Fe2 C1 151.84(8)
C13 Fe2 C1 100.73(8)
C11 Fe2 C1 86.06(7)
C2 Fe2 C1 37.85(6)
C12 Fe2 P1 93.66(6)
C13 Fe2 P1 88.72(6)
C11 Fe2 P1 170.72(6)
C2 Fe2 P1 81.27(4)
C1 Fe2 P1 85.37(5)
C12 Fe2 Fe1 79.02(6)
C13 Fe2 Fe1 140.42(6)
C11 Fe2 Fe1 122.79(6)
C2 Fe2 Fe1 47.17(4)
C1 Fe2 Fe1 78.40(5)
P1 Fe2 Fe1 51.703(13)
C2 C1 Fe2 69.41(9)
C1 C2 C3 117.75(14)
C1 C2 Fe1 130.43(12)
C3 C2 Fe1 111.64(11)
C1 C2 Fe2 72.74(9)
C3 C2 Fe2 119.76(10)
Fe1 C2 Fe2 79.77(6)
C4 C3 C2 108.52(13)
O1 C4 N1 121.36(15)
O1 C4 C3 118.16(15)
N1 C4 C3 120.48(14)
C4 O1 Fe1 115.02(11)
C4 N1 C5 125.61(14)
N1 C5 C8 105.31(15)
N1 C5 C6 109.76(15)
C8 C5 C6 110.61(17)
N1 C5 C7 109.81(16)
C8 C5 C7 109.60(16)
C6 C5 C7 111.58(17)
O9 C9 Fe1 177.27(17)
O10 C10 Fe1 176.79(16)
O11 C11 Fe2 177.50(19)
O12 C12 Fe2 174.89(17)
O13 C13 Fe2 178.07(17)
C20 P1 C14 100.78(8)
C20 P1 Fe1 124.32(6)
C14 P1 Fe1 120.75(6)
C20 P1 Fe2 118.13(6)
C14 P1 Fe2 120.41(6)
Fe1 P1 Fe2 72.469(16)
C19 C14 C15 118.29(16)
C19 C14 P1 122.46(14)
C15 C14 P1 119.25(13)
C16 C15 C14 120.69(18)
C17 C16 C15 120.22(19)
C18 C17 C16 119.88(17)
C17 C18 C19 120.36(18)
C14 C19 C18 120.50(18)
C21 C20 C25 118.04(17)
C21 C20 P1 121.56(13)
C25 C20 P1 120.39(14)
C20 C21 C22 120.78(17)
C23 C22 C21 120.09(19)
C24 C23 C22 119.84(19)
C23 C24 C25 120.4(2)
C24 C25 C20 120.8(2)

loop_
_geom_bond_atom_site_label_1
_geom_bond_atom_site_label_2
_geom_bond_distance
Fe1 C9 1.7435(17)
Fe1 C10 1.8158(18)
Fe1 C2 1.9511(16)
Fe1 O1 2.0237(12)
Fe1 P1 2.1547(5)
Fe1 Fe2 2.6180(3)
Fe2 C12 1.7834(19)
Fe2 C13 1.7852(19)
Fe2 C11 1.7923(19)
Fe2 C2 2.1262(15)
Fe2 C1 2.1690(16)
Fe2 P1 2.2715(5)
C1 C2 1.394(2)
C2 C3 1.524(2)
C3 C4 1.497(2)
C4 O1 1.254(2)
C4 N1 1.327(2)
N1 C5 1.485(2)
C5 C8 1.522(3)
C5 C6 1.530(3)
C5 C7 1.532(3)
C9 O9 1.157(2)
C10 O10 1.140(2)
C11 O11 1.143(2)
C12 O12 1.149(2)
C13 O13 1.145(2)
P1 C20 1.8292(18)
P1 C14 1.8297(17)
C14 C19 1.391(2)
C14 C15 1.398(3)
C15 C16 1.389(3)
C16 C17 1.379(3)
C17 C18 1.374(3)
C18 C19 1.396(3)
C20 C21 1.392(2)
C20 C25 1.397(3)
C21 C22 1.395(3)
C22 C23 1.379(3)
C23 C24 1.376(3)
C24 C25 1.387(3)
